data_7203504
loop_
_publ_author_name
'Jian, Fangfang'
'Xiao, Hailian'
'Bai, Zhengshuai'
'Zhao, Pusu'

_publ_section_title
;
 Synthesis, characterization and nonlinear optical effects of M4(?4-O)
 core complexes with large two-photon absorption cross-section
;
_journal_issue 38
_journal_name_full 'Journal of Materials Chemistry'
_journal_page_first 3746
_journal_paper_doi 10.1039/b607731e
_journal_volume 16
_journal_year 2006
_chemical_formula_sum 'C42 H24 Co4 N6 O S12'
_chemical_formula_weight 1249.11
_chemical_name_systematic
;
?
;
_space_group_IT_number 148
_symmetry_cell_setting trigonal
_symmetry_space_group_name_Hall '-R 3'
_symmetry_space_group_name_H-M 'R -3 :H'
_atom_sites_solution_hydrogens geom
_atom_sites_solution_primary direct
_atom_sites_solution_secondary difmap
_audit_creation_method SHELXL-97
_cell_angle_alpha 90.00
_cell_angle_beta 90.00
_cell_angle_gamma 120.00
_cell_formula_units_Z 6
_cell_length_a 18.264(3)
_cell_length_b 18.264(3)
_cell_length_c 24.878(5)
_cell_measurement_temperature 293(2)
_cell_volume 7187(2)
_computing_cell_refinement 'SAINT (Siemens, 1996)'
_computing_data_collection 'SMART (Siemens, 1996)'
_computing_data_reduction SHELXTL
_computing_molecular_graphics SHELXTL
_computing_publication_material SHELXTL
_computing_structure_refinement 'SHELXL-97 (Sheldrick, 1997)'
_computing_structure_solution 'SHELXS-97 (Sheldrick, 1990)'
_diffrn_ambient_temperature 293(2)
_diffrn_measured_fraction_theta_full 0.983
_diffrn_measured_fraction_theta_max 0.983
_diffrn_measurement_device_type 'CCD area detector'
_diffrn_measurement_method 'phi and omega scans'
_diffrn_radiation_monochromator graphite
_diffrn_radiation_source 'fine-focus sealed tube'
_diffrn_radiation_type MoK\a
_diffrn_radiation_wavelength 0.71073
_diffrn_reflns_av_R_equivalents 0.1031
_diffrn_reflns_av_sigmaI/netI 0.0949
_diffrn_reflns_limit_h_max 15
_diffrn_reflns_limit_h_min -22
_diffrn_reflns_limit_k_max 22
_diffrn_reflns_limit_k_min -15
_diffrn_reflns_limit_l_max 30
_diffrn_reflns_limit_l_min -24
_diffrn_reflns_number 9648
_diffrn_reflns_theta_full 25.97
_diffrn_reflns_theta_max 25.97
_diffrn_reflns_theta_min 1.53
_diffrn_standards_decay_% 0
_exptl_absorpt_coefficient_mu 1.926
_exptl_absorpt_correction_type none
_exptl_crystal_colour green
_exptl_crystal_density_diffrn 1.732
_exptl_crystal_density_method 'not measured'
_exptl_crystal_description block
_exptl_crystal_F_000 3756
_exptl_crystal_size_max 0.25
_exptl_crystal_size_mid 0.20
_exptl_crystal_size_min 0.18
_refine_diff_density_max 0.408
_refine_diff_density_min -0.324
_refine_diff_density_rms 0.080
_refine_ls_extinction_method none
_refine_ls_goodness_of_fit_ref 0.982
_refine_ls_hydrogen_treatment constr
_refine_ls_matrix_type full
_refine_ls_number_parameters 196
_refine_ls_number_reflns 3086
_refine_ls_number_restraints 0
_refine_ls_restrained_S_all 0.982
_refine_ls_R_factor_all 0.1131
_refine_ls_R_factor_gt 0.0423
_refine_ls_shift/su_max 0.001
_refine_ls_shift/su_mean 0.000
_refine_ls_structure_factor_coef Fsqd
_refine_ls_weighting_details 'calc w=1/[\s^2^(Fo^2^)+(0.0271P)^2^+0.0000P] where P=(Fo^2^+2Fc^2^)/3'
_refine_ls_weighting_scheme calc
_refine_ls_wR_factor_gt 0.0681
_refine_ls_wR_factor_ref 0.0820
_reflns_number_gt 1744
_reflns_number_total 3086
_reflns_threshold_expression >2sigma(I)
_cod_data_source_file b607731e.txt
_cod_data_source_block compound_Co
_cod_depositor_comments
;
The following automatic conversions were performed:
'_symmetry_cell_setting' value 'Trigonal' changed to 'trigonal' according
to '/home/saulius/struct/CIF-dictionaries/cif_core.dic' dictionary named
'cif_core.dic' version 2.4.1 from 2010-06-29.

Automatic conversion script
Id: cif_fix_enum 1527 2010-12-29 10:47:43Z saulius 
;
_cod_original_sg_symbol_H-M R-3
_cod_database_code 7203504

loop_
_symmetry_equiv_pos_as_xyz
'x, y, z'
'-y, x-y, z'
'-x+y, -x, z'
'x+2/3, y+1/3, z+1/3'
'-y+2/3, x-y+1/3, z+1/3'
'-x+y+2/3, -x+1/3, z+1/3'
'x+1/3, y+2/3, z+2/3'
'-y+1/3, x-y+2/3, z+2/3'
'-x+y+1/3, -x+2/3, z+2/3'
'-x, -y, -z'
'y, -x+y, -z'
'x-y, x, -z'
'-x+2/3, -y+1/3, -z+1/3'
'y+2/3, -x+y+1/3, -z+1/3'
'x-y+2/3, x+1/3, -z+1/3'
'-x+1/3, -y+2/3, -z+2/3'
'y+1/3, -x+y+2/3, -z+2/3'
'x-y+1/3, x+2/3, -z+2/3'

loop_
_atom_site_label
_atom_site_type_symbol
_atom_site_fract_x
_atom_site_fract_y
_atom_site_fract_z
_atom_site_U_iso_or_equiv
_atom_site_adp_type
_atom_site_occupancy
_atom_site_symmetry_multiplicity
_atom_site_calc_flag
_atom_site_refinement_flags
_atom_site_disorder_assembly
_atom_site_disorder_group
Co1 Co 0.01196(3) 0.10332(3) -0.25663(2) 0.03589(18) Uani 1 1 d . . .
Co2 Co 0.0000 0.0000 -0.14942(4) 0.0319(3) Uani 1 3 d S . .
S1 S 0.27966(7) 0.25062(7) -0.31115(5) 0.0506(3) Uani 1 1 d . . .
S2 S 0.09466(7) 0.13262(7) -0.33272(5) 0.0452(3) Uani 1 1 d . . .
S3 S 0.24791(7) 0.24579(7) -0.13955(5) 0.0459(3) Uani 1 1 d . . .
S4 S 0.08886(8) 0.20771(7) -0.19366(6) 0.0541(4) Uani 1 1 d . . .
O1 O 0.0000 0.0000 -0.22641(18) 0.0308(12) Uani 1 3 d S . .
N1 N 0.1972(2) 0.1023(2) -0.26965(14) 0.0354(9) Uani 1 1 d . . .
N2 N 0.1137(2) 0.1006(2) -0.12960(14) 0.0354(9) Uani 1 1 d . . .
C1 C 0.3100(3) 0.0993(3) -0.21582(18) 0.0434(12) Uani 1 1 d . . .
H1A H 0.2740 0.0454 -0.2023 0.052 Uiso 1 1 calc R . .
C2 C 0.3940(3) 0.1428(3) -0.2015(2) 0.0544(14) Uani 1 1 d . . .
H2A H 0.4147 0.1181 -0.1778 0.065 Uiso 1 1 calc R . .
C3 C 0.4480(3) 0.2221(3) -0.2215(2) 0.0565(14) Uani 1 1 d . . .
H3A H 0.5046 0.2500 -0.2115 0.068 Uiso 1 1 calc R . .
C4 C 0.4194(3) 0.2603(3) -0.2559(2) 0.0509(13) Uani 1 1 d . . .
H4A H 0.4562 0.3139 -0.2694 0.061 Uiso 1 1 calc R . .
C5 C 0.3347(3) 0.2181(3) -0.27053(19) 0.0435(12) Uani 1 1 d . . .
C6 C 0.2801(3) 0.1373(3) -0.25078(17) 0.0357(11) Uani 1 1 d . . .
C7 C 0.1880(2) 0.1552(2) -0.30119(17) 0.0358(11) Uani 1 1 d . . .
C8 C 0.1617(3) 0.0333(3) -0.06260(19) 0.0509(13) Uani 1 1 d . . .
H8A H 0.1097 -0.0164 -0.0615 0.061 Uiso 1 1 calc R . .
C9 C 0.2281(3) 0.0430(3) -0.0307(2) 0.0606(15) Uani 1 1 d . . .
H9A H 0.2205 -0.0005 -0.0078 0.073 Uiso 1 1 calc R . .
C10 C 0.3057(3) 0.1166(3) -0.0327(2) 0.0575(15) Uani 1 1 d . . .
H10A H 0.3495 0.1217 -0.0109 0.069 Uiso 1 1 calc R . .
C11 C 0.3196(3) 0.1818(3) -0.06571(19) 0.0474(13) Uani 1 1 d . . .
H11A H 0.3723 0.2306 -0.0673 0.057 Uiso 1 1 calc R . .
C12 C 0.2529(3) 0.1735(3) -0.09693(17) 0.0360(11) Uani 1 1 d . . .
C13 C 0.1745(3) 0.0993(3) -0.09621(17) 0.0363(11) Uani 1 1 d . . .
C14 C 0.1427(3) 0.1740(3) -0.15415(17) 0.0359(11) Uani 1 1 d . . .

loop_
_atom_site_aniso_label
_atom_site_aniso_U_11
_atom_site_aniso_U_22
_atom_site_aniso_U_33
_atom_site_aniso_U_23
_atom_site_aniso_U_13
_atom_site_aniso_U_12
Co1 0.0288(3) 0.0289(3) 0.0514(4) 0.0022(3) -0.0040(3) 0.0155(3)
Co2 0.0246(3) 0.0246(3) 0.0467(7) 0.000 0.000 0.01228(17)
S1 0.0366(7) 0.0338(7) 0.0711(10) 0.0163(6) 0.0031(6) 0.0099(6)
S2 0.0348(7) 0.0450(7) 0.0527(8) 0.0129(6) -0.0006(6) 0.0176(6)
S3 0.0337(7) 0.0319(6) 0.0614(9) -0.0018(6) -0.0089(6) 0.0083(5)
S4 0.0576(8) 0.0320(7) 0.0754(10) -0.0085(6) -0.0283(7) 0.0245(6)
O1 0.0242(16) 0.0242(16) 0.044(3) 0.000 0.000 0.0121(8)
N1 0.026(2) 0.031(2) 0.047(2) 0.0058(18) 0.0028(17) 0.0133(17)
N2 0.0270(19) 0.029(2) 0.047(2) -0.0014(18) -0.0100(18) 0.0119(17)
C1 0.036(3) 0.039(3) 0.053(3) 0.006(2) -0.003(2) 0.017(2)
C2 0.043(3) 0.053(3) 0.071(4) 0.001(3) -0.009(3) 0.027(3)
C3 0.032(3) 0.054(3) 0.076(4) -0.011(3) -0.009(3) 0.015(3)
C4 0.032(3) 0.039(3) 0.065(4) -0.001(3) 0.003(3) 0.005(2)
C5 0.036(3) 0.036(3) 0.057(3) 0.003(2) 0.003(2) 0.017(2)
C6 0.029(2) 0.036(3) 0.042(3) 0.000(2) 0.002(2) 0.016(2)
C7 0.032(2) 0.031(2) 0.041(3) 0.006(2) 0.005(2) 0.013(2)
C8 0.041(3) 0.042(3) 0.065(4) 0.011(3) -0.003(3) 0.017(2)
C9 0.057(4) 0.060(3) 0.074(4) 0.006(3) -0.012(3) 0.036(3)
C10 0.047(3) 0.075(4) 0.065(4) -0.011(3) -0.024(3) 0.041(3)
C11 0.033(3) 0.052(3) 0.053(3) -0.012(3) -0.010(2) 0.018(2)
C12 0.030(2) 0.034(2) 0.043(3) -0.007(2) -0.007(2) 0.015(2)
C13 0.035(3) 0.038(3) 0.040(3) 0.000(2) -0.003(2) 0.021(2)
C14 0.030(2) 0.029(2) 0.047(3) -0.004(2) -0.004(2) 0.013(2)

loop_
_atom_type_symbol
_atom_type_description
_atom_type_scat_dispersion_real
_atom_type_scat_dispersion_imag
_atom_type_scat_source
C C 0.0033 0.0016 'International Tables Vol C Tables 4.2.6.8 and 6.1.1.4'
H H 0.0000 0.0000 'International Tables Vol C Tables 4.2.6.8 and 6.1.1.4'
N N 0.0061 0.0033 'International Tables Vol C Tables 4.2.6.8 and 6.1.1.4'
O O 0.0106 0.0060 'International Tables Vol C Tables 4.2.6.8 and 6.1.1.4'
S S 0.1246 0.1234 'International Tables Vol C Tables 4.2.6.8 and 6.1.1.4'
Co Co 0.3494 0.9721 'International Tables Vol C Tables 4.2.6.8 and 6.1.1.4'

loop_
_geom_angle_atom_site_label_1
_geom_angle_atom_site_label_2
_geom_angle_atom_site_label_3
_geom_angle
_geom_angle_site_symmetry_1
_geom_angle_site_symmetry_3
_geom_angle_publ_flag
O1 Co1 N1 112.00(9) . 2 ?
O1 Co1 S2 106.57(11) . . ?
N1 Co1 S2 114.38(11) 2 . ?
O1 Co1 S4 105.38(12) . . ?
N1 Co1 S4 110.21(10) 2 . ?
S2 Co1 S4 107.80(5) . . ?
O1 Co2 N2 104.06(10) . . ?
O1 Co2 N2 104.06(10) . 2 ?
N2 Co2 N2 114.30(8) . 2 ?
O1 Co2 N2 104.06(10) . 3 ?
N2 Co2 N2 114.30(8) . 3 ?
N2 Co2 N2 114.30(8) 2 3 ?
C5 S1 C7 90.4(2) . . ?
C7 S2 Co1 97.81(15) . . ?
C12 S3 C14 90.7(2) . . ?
C14 S4 Co1 108.26(15) . . ?
Co2 O1 Co1 112.80(12) . 2 ?
Co2 O1 Co1 112.80(12) . . ?
Co1 O1 Co1 105.95(14) 2 . ?
Co2 O1 Co1 112.80(12) . 3 ?
Co1 O1 Co1 105.95(14) 2 3 ?
Co1 O1 Co1 105.95(14) . 3 ?
C7 N1 C6 111.7(3) . . ?
C7 N1 Co1 116.2(3) . 3 ?
C6 N1 Co1 132.1(3) . 3 ?
C14 N2 C13 112.0(3) . . ?
C14 N2 Co2 121.1(3) . . ?
C13 N2 Co2 126.3(3) . . ?
C2 C1 C6 118.6(4) . . ?
C2 C1 H1A 120.7 . . ?
C6 C1 H1A 120.7 . . ?
C3 C2 C1 121.3(5) . . ?
C3 C2 H2A 119.3 . . ?
C1 C2 H2A 119.3 . . ?
C4 C3 C2 120.7(4) . . ?
C4 C3 H3A 119.6 . . ?
C2 C3 H3A 119.6 . . ?
C3 C4 C5 119.1(4) . . ?
C3 C4 H4A 120.4 . . ?
C5 C4 H4A 120.4 . . ?
C4 C5 C6 120.3(4) . . ?
C4 C5 S1 129.9(4) . . ?
C6 C5 S1 109.8(3) . . ?
C1 C6 C5 120.0(4) . . ?
C1 C6 N1 126.1(4) . . ?
C5 C6 N1 113.9(4) . . ?
N1 C7 S1 114.2(3) . . ?
N1 C7 S2 124.6(3) . . ?
S1 C7 S2 121.2(2) . . ?
C9 C8 C13 118.6(4) . . ?
C9 C8 H8A 120.7 . . ?
C13 C8 H8A 120.7 . . ?
C8 C9 C10 120.7(5) . . ?
C8 C9 H9A 119.6 . . ?
C10 C9 H9A 119.6 . . ?
C11 C10 C9 121.5(5) . . ?
C11 C10 H10A 119.2 . . ?
C9 C10 H10A 119.2 . . ?
C10 C11 C12 118.2(4) . . ?
C10 C11 H11A 120.9 . . ?
C12 C11 H11A 120.9 . . ?
C11 C12 C13 121.2(4) . . ?
C11 C12 S3 129.5(4) . . ?
C13 C12 S3 109.2(3) . . ?
C8 C13 C12 119.8(4) . . ?
C8 C13 N2 125.7(4) . . ?
C12 C13 N2 114.5(4) . . ?
N2 C14 S4 128.5(3) . . ?
N2 C14 S3 113.6(3) . . ?
S4 C14 S3 117.8(2) . . ?

loop_
_geom_bond_atom_site_label_1
_geom_bond_atom_site_label_2
_geom_bond_distance
_geom_bond_site_symmetry_2
_geom_bond_publ_flag
Co1 O1 1.9395(19) . ?
Co1 N1 2.040(3) 2 ?
Co1 S2 2.3116(14) . ?
Co1 S4 2.3201(14) . ?
Co2 O1 1.916(5) . ?
Co2 N2 2.029(3) . ?
Co2 N2 2.029(3) 2 ?
Co2 N2 2.029(3) 3 ?
S1 C5 1.727(5) . ?
S1 C7 1.728(4) . ?
S2 C7 1.728(4) . ?
S3 C12 1.731(4) . ?
S3 C14 1.739(4) . ?
S4 C14 1.708(4) . ?
O1 Co1 1.9395(19) 2 ?
O1 Co1 1.9395(19) 3 ?
N1 C7 1.319(5) . ?
N1 C6 1.398(5) . ?
N1 Co1 2.040(3) 3 ?
N2 C14 1.319(5) . ?
N2 C13 1.396(5) . ?
C1 C2 1.377(6) . ?
C1 C6 1.385(6) . ?
C1 H1A 0.9300 . ?
C2 C3 1.375(6) . ?
C2 H2A 0.9300 . ?
C3 C4 1.361(6) . ?
C3 H3A 0.9300 . ?
C4 C5 1.388(6) . ?
C4 H4A 0.9300 . ?
C5 C6 1.393(6) . ?
C8 C9 1.384(6) . ?
C8 C13 1.388(6) . ?
C8 H8A 0.9300 . ?
C9 C10 1.384(6) . ?
C9 H9A 0.9300 . ?
C10 C11 1.363(6) . ?
C10 H10A 0.9300 . ?
C11 C12 1.388(6) . ?
C11 H11A 0.9300 . ?
C12 C13 1.395(5) . ?
